data_4024385
loop_
_publ_author_name
'D. Christopher Braddock'
'David S. Millan'
'Yolanda P\'erez-Fuertes'
'Rebecca H. Pouwer'
'Richard N. Sheppard'
'Savade Solanki'
'Andrew J. P. White'

_publ_section_title
;
Bromonium Ion Induced Transannular Oxonium Ion Formation-Fragmentation in
Model Obtusallene Systems and Structural Reassignment of Obtusallenes
V-VII
;
_journal_name_full 'Journal of Organic Chemistry'
_journal_page_first 1835
_journal_page_last 1841
_journal_paper_doi 10.1021/jo8026577
_journal_volume 74
_journal_year 2009
_chemical_absolute_configuration ad
_chemical_formula_moiety 'C13 H19 Br O4'
_chemical_formula_sum 'C13 H19 Br O4'
_chemical_formula_weight 319.19
_chemical_name_systematic
; 
 ? 
;
_space_group_IT_number 19
_symmetry_cell_setting orthorhombic
_symmetry_space_group_name_Hall 'P 2ac 2ab'
_symmetry_space_group_name_H-M 'P 21 21 21'
_atom_sites_solution_hydrogens geom
_atom_sites_solution_primary direct
_atom_sites_solution_secondary difmap
_audit_creation_method SHELXL-97
_cell_angle_alpha 90
_cell_angle_beta 90
_cell_angle_gamma 90
_cell_formula_units_Z 4
_cell_length_a 9.29884(6)
_cell_length_b 10.68804(7)
_cell_length_c 13.90395(9)
_cell_measurement_reflns_used 8292
_cell_measurement_temperature 173(2)
_cell_measurement_theta_max 71.3210
_cell_measurement_theta_min 3.1750
_cell_volume 1381.86(2)
_computing_cell_refinement 'CrysAlis RED, Oxford Diffraction Ltd'
_computing_data_collection 'CrysAlis CCD, Oxford Diffraction Ltd'
_computing_data_reduction 'CrysAlis RED, Oxford Diffraction Ltd'
_computing_molecular_graphics 'Bruker SHELXTL'
_computing_publication_material 'Bruker SHELXTL'
_computing_structure_refinement 'SHELXL-97 (Sheldrick, 1997)'
_computing_structure_solution 'SHELXS-97 (Sheldrick, 1990)'
_diffrn_ambient_temperature 173(2)
_diffrn_detector_area_resol_mean 8.2556
_diffrn_measured_fraction_theta_full 0.987
_diffrn_measured_fraction_theta_max 0.988
_diffrn_measurement_device_type 'OD Xcalibur PX Ultra'
_diffrn_measurement_method 'phi and omega scans'
_diffrn_radiation_monochromator graphite
_diffrn_radiation_source 'Enhance Ultra (Cu) X-ray Source'
_diffrn_radiation_type CuK\a
_diffrn_radiation_wavelength 1.54184
_diffrn_reflns_av_R_equivalents 0.0166
_diffrn_reflns_av_sigmaI/netI 0.0109
_diffrn_reflns_limit_h_max 11
_diffrn_reflns_limit_h_min -11
_diffrn_reflns_limit_k_max 13
_diffrn_reflns_limit_k_min -13
_diffrn_reflns_limit_l_max 15
_diffrn_reflns_limit_l_min -17
_diffrn_reflns_number 9481
_diffrn_reflns_theta_full 71.48
_diffrn_reflns_theta_max 71.48
_diffrn_reflns_theta_min 5.22
_diffrn_standards_number 0
_exptl_absorpt_coefficient_mu 4.110
_exptl_absorpt_correction_T_max 1.00000
_exptl_absorpt_correction_T_min 0.64847
_exptl_absorpt_correction_type multi-scan
_exptl_absorpt_process_details
; 
CrysAlis RED, Oxford Diffraction Ltd., 
Version 1.171.32.4 (release 27-04-2006 CrysAlis171 .NET) 
(compiled Apr 27 2007,17:53:11) 
Empirical absorption correction using spherical harmonics, 
implemented in SCALE3 ABSPACK scaling algorithm. 
;
_exptl_crystal_colour Colourless
_exptl_crystal_density_diffrn 1.534
_exptl_crystal_density_method 'not measured'
_exptl_crystal_description needles
_exptl_crystal_F_000 656
_exptl_crystal_size_max 0.19
_exptl_crystal_size_mid 0.11
_exptl_crystal_size_min 0.08
_refine_diff_density_max 0.223
_refine_diff_density_min -0.384
_refine_diff_density_rms 0.038
_refine_ls_abs_structure_details 'Flack H D (1983), Acta Cryst. A39, 876-881, 1040 Friedel pairs'
_refine_ls_abs_structure_Flack -0.016(14)
_refine_ls_extinction_coef 0.0087(4)
_refine_ls_extinction_expression Fc^*^=kFc[1+0.001xFc^2^\l^3^/sin(2\q)]^-1/4^
_refine_ls_extinction_method SHELXL
_refine_ls_goodness_of_fit_ref 1.047
_refine_ls_hydrogen_treatment constr
_refine_ls_matrix_type full
_refine_ls_number_parameters 165
_refine_ls_number_reflns 2591
_refine_ls_number_restraints 0
_refine_ls_restrained_S_all 1.047
_refine_ls_R_factor_all 0.0201
_refine_ls_R_factor_gt 0.0196
_refine_ls_shift/su_max 0.001
_refine_ls_shift/su_mean 0.000
_refine_ls_structure_factor_coef Fsqd
_refine_ls_weighting_details 'calc w=1/[\s^2^(Fo^2^)+(0.0303P)^2^+0.3714P] where P=(Fo^2^+2Fc^2^)/3'
_refine_ls_weighting_scheme calc
_refine_ls_wR_factor_gt 0.0521
_refine_ls_wR_factor_ref 0.0523
_reflns_number_gt 2538
_reflns_number_total 2591
_reflns_threshold_expression >2sigma(I)
_cod_data_source_file jo8026577_si_002_3.cif
_cod_data_source_block Compound_16
_cod_depositor_comments
;
The following automatic conversions were performed:
'_symmetry_cell_setting' value 'Orthorhombic' changed to 'orthorhombic'
according to '/home/saulius/struct/CIF-dictionaries/cif_core.dic'
dictionary named 'cif_core.dic' version 2.4.1 from 2010-06-29.

Automatic conversion script
Id: cif_fix_enum 1527 2010-12-29 10:47:43Z saulius 
;
_cod_original_sg_symbol_H-M P2(1)2(1)2(1)
_cod_database_code 4024385

loop_
_symmetry_equiv_pos_as_xyz
'x, y, z'
'-x+1/2, -y, z+1/2'
'-x, y+1/2, -z+1/2'
'x+1/2, -y+1/2, -z'

loop_
_atom_site_label
_atom_site_type_symbol
_atom_site_fract_x
_atom_site_fract_y
_atom_site_fract_z
_atom_site_U_iso_or_equiv
_atom_site_adp_type
_atom_site_occupancy
_atom_site_symmetry_multiplicity
_atom_site_calc_flag
_atom_site_refinement_flags
_atom_site_disorder_assembly
_atom_site_disorder_group
O1 O 0.15083(16) 0.76530(13) 0.48607(10) 0.0428(3) Uani 1 1 d . . .
O2 O 0.09413(12) 0.63467(11) 0.72894(8) 0.0261(2) Uani 1 1 d . . .
C4 C 0.0692(2) 0.66011(18) 0.51941(13) 0.0371(4) Uani 1 1 d . . .
H4A H 0.0224 0.6186 0.4640 0.045 Uiso 1 1 calc R . .
H4B H -0.0072 0.6895 0.5635 0.045 Uiso 1 1 calc R . .
C5 C 0.16464(19) 0.56637(15) 0.57153(12) 0.0322(4) Uani 1 1 d . . .
H5A H 0.1100 0.4881 0.5822 0.039 Uiso 1 1 calc R . .
H5B H 0.2486 0.5462 0.5306 0.039 Uiso 1 1 calc R . .
C6 C 0.21687(16) 0.61595(15) 0.66711(12) 0.0268(3) Uani 1 1 d . . .
H6A H 0.2622 0.6994 0.6555 0.032 Uiso 1 1 calc R . .
C7 C 0.31841(18) 0.54037(15) 0.72793(13) 0.0293(3) Uani 1 1 d . . .
H7A H 0.4191 0.5432 0.7028 0.035 Uiso 1 1 calc R . .
C8 C 0.30393(18) 0.60686(15) 0.82451(13) 0.0319(4) Uani 1 1 d . . .
H8A H 0.3678 0.6808 0.8279 0.038 Uiso 1 1 calc R . .
H8B H 0.3267 0.5498 0.8785 0.038 Uiso 1 1 calc R . .
C9 C 0.14439(17) 0.64581(15) 0.82610(12) 0.0275(3) Uani 1 1 d . . .
H9A H 0.0904 0.5846 0.8668 0.033 Uiso 1 1 calc R . .
C10 C 0.10803(18) 0.77809(16) 0.86094(12) 0.0301(3) Uani 1 1 d . . .
H10A H 0.0008 0.7854 0.8614 0.036 Uiso 1 1 calc R . .
Br Br 0.17295(3) 0.790649(19) 0.995590(14) 0.04984(10) Uani 1 1 d . . .
C11 C 0.16595(19) 0.88869(15) 0.80333(12) 0.0306(3) Uani 1 1 d . . .
H11A H 0.1439 0.9675 0.8377 0.037 Uiso 1 1 calc R . .
H11B H 0.2718 0.8815 0.7977 0.037 Uiso 1 1 calc R . .
C12 C 0.10055(19) 0.89282(15) 0.70462(13) 0.0309(4) Uani 1 1 d . . .
H12A H -0.0012 0.8879 0.7001 0.037 Uiso 1 1 calc R . .
C13 C 0.1740(2) 0.90280(15) 0.62339(13) 0.0336(3) Uani 1 1 d . . .
H13A H 0.2734 0.9226 0.6274 0.040 Uiso 1 1 calc R . .
C14 C 0.1102(2) 0.88482(18) 0.52596(14) 0.0441(5) Uani 1 1 d . . .
H14A H 0.0041 0.8898 0.5304 0.053 Uiso 1 1 calc R . .
H14B H 0.1434 0.9526 0.4828 0.053 Uiso 1 1 calc R . .
O15 O 0.26353(12) 0.41295(10) 0.73378(10) 0.0310(3) Uani 1 1 d . . .
C16 C 0.35908(17) 0.32293(15) 0.75508(12) 0.0281(4) Uani 1 1 d . . .
O16 O 0.48387(13) 0.34325(12) 0.76979(10) 0.0391(3) Uani 1 1 d . . .
C17 C 0.28899(19) 0.19754(16) 0.75858(13) 0.0325(4) Uani 1 1 d . . .
H17A H 0.1863 0.2063 0.7442 0.049 Uiso 0.53(3) 1 calc PR . .
H17B H 0.3008 0.1616 0.8229 0.049 Uiso 0.53(3) 1 calc PR . .
H17C H 0.3338 0.1423 0.7109 0.049 Uiso 0.53(3) 1 calc PR . .
H17D H 0.3610 0.1338 0.7745 0.049 Uiso 0.47(3) 1 calc PR . .
H17E H 0.2465 0.1786 0.6958 0.049 Uiso 0.47(3) 1 calc PR . .
H17F H 0.2135 0.1978 0.8077 0.049 Uiso 0.47(3) 1 calc PR . .

loop_
_atom_site_aniso_label
_atom_site_aniso_U_11
_atom_site_aniso_U_22
_atom_site_aniso_U_33
_atom_site_aniso_U_23
_atom_site_aniso_U_13
_atom_site_aniso_U_12
O1 0.0577(8) 0.0397(7) 0.0311(7) 0.0035(5) 0.0035(6) -0.0061(6)
O2 0.0251(5) 0.0263(5) 0.0268(6) -0.0007(5) 0.0022(4) -0.0001(5)
C4 0.0411(9) 0.0381(9) 0.0322(10) -0.0001(7) -0.0017(7) -0.0053(7)
C5 0.0352(8) 0.0294(8) 0.0320(8) -0.0046(7) 0.0032(7) -0.0023(7)
C6 0.0252(7) 0.0235(7) 0.0318(8) 0.0000(7) 0.0051(6) -0.0008(6)
C7 0.0259(7) 0.0210(7) 0.0411(9) 0.0010(6) 0.0021(7) -0.0034(6)
C8 0.0341(8) 0.0248(8) 0.0368(9) 0.0031(7) -0.0053(7) -0.0027(6)
C9 0.0329(8) 0.0233(7) 0.0263(8) 0.0014(6) 0.0002(6) -0.0056(6)
C10 0.0345(8) 0.0287(8) 0.0270(8) -0.0026(7) 0.0016(6) -0.0039(7)
Br 0.07340(17) 0.04685(13) 0.02927(12) -0.00627(9) -0.00066(10) -0.00902(10)
C11 0.0335(8) 0.0221(7) 0.0363(9) -0.0027(6) 0.0057(7) -0.0013(7)
C12 0.0307(8) 0.0194(7) 0.0426(10) 0.0025(7) 0.0008(7) 0.0031(6)
C13 0.0363(8) 0.0236(7) 0.0409(9) 0.0040(7) 0.0012(8) -0.0006(7)
C14 0.0577(11) 0.0338(9) 0.0406(11) 0.0096(8) -0.0034(9) 0.0012(9)
O15 0.0246(5) 0.0192(5) 0.0492(7) 0.0011(5) -0.0004(5) -0.0005(4)
C16 0.0294(8) 0.0258(8) 0.0292(8) -0.0018(6) 0.0018(6) 0.0036(6)
O16 0.0275(6) 0.0351(6) 0.0547(8) 0.0007(6) -0.0030(6) 0.0027(5)
C17 0.0381(9) 0.0231(7) 0.0364(9) -0.0001(7) -0.0023(7) 0.0020(7)

loop_
_atom_type_symbol
_atom_type_description
_atom_type_scat_dispersion_real
_atom_type_scat_dispersion_imag
_atom_type_scat_source
C C 0.0181 0.0091 'International Tables Vol C Tables 4.2.6.8 and 6.1.1.4'
H H 0.0000 0.0000 'International Tables Vol C Tables 4.2.6.8 and 6.1.1.4'
O O 0.0492 0.0322 'International Tables Vol C Tables 4.2.6.8 and 6.1.1.4'
Br Br -0.6763 1.2805 'International Tables Vol C Tables 4.2.6.8 and 6.1.1.4'

loop_
_geom_angle_atom_site_label_1
_geom_angle_atom_site_label_2
_geom_angle_atom_site_label_3
_geom_angle
_geom_angle_site_symmetry_1
_geom_angle_site_symmetry_3
_geom_angle_publ_flag
C4 O1 C14 115.56(14) . . ?
C9 O2 C6 108.36(12) . . ?
O1 C4 C5 111.19(15) . . ?
C6 C5 C4 112.04(14) . . ?
O2 C6 C7 103.67(13) . . ?
O2 C6 C5 108.57(13) . . ?
C7 C6 C5 120.55(14) . . ?
O15 C7 C6 108.29(13) . . ?
O15 C7 C8 110.82(13) . . ?
C6 C7 C8 100.92(13) . . ?
C7 C8 C9 102.92(13) . . ?
O2 C9 C10 107.61(13) . . ?
O2 C9 C8 106.12(13) . . ?
C10 C9 C8 117.79(14) . . ?
C11 C10 C9 118.09(13) . . ?
C11 C10 Br 109.73(11) . . ?
C9 C10 Br 107.19(11) . . ?
C12 C11 C10 111.07(14) . . ?
C13 C12 C11 124.97(16) . . ?
C12 C13 C14 124.02(17) . . ?
O1 C14 C13 111.05(15) . . ?
C16 O15 C7 116.77(13) . . ?
O16 C16 O15 123.27(15) . . ?
O16 C16 C17 125.50(15) . . ?
O15 C16 C17 111.22(14) . . ?

loop_
_geom_bond_atom_site_label_1
_geom_bond_atom_site_label_2
_geom_bond_distance
_geom_bond_site_symmetry_2
_geom_bond_publ_flag
O1 C4 1.433(2) . ?
O1 C14 1.443(2) . ?
O2 C9 1.434(2) . ?
O2 C6 1.4428(19) . ?
C4 C5 1.522(3) . ?
C5 C6 1.511(2) . ?
C6 C7 1.503(2) . ?
C7 O15 1.4566(18) . ?
C7 C8 1.525(2) . ?
C8 C9 1.541(2) . ?
C9 C10 1.532(2) . ?
C10 C11 1.526(2) . ?
C10 Br 1.9716(17) . ?
C11 C12 1.502(2) . ?
C12 C13 1.324(3) . ?
C13 C14 1.491(3) . ?
O15 C16 1.343(2) . ?
C16 O16 1.198(2) . ?
C16 C17 1.491(2) . ?
